data_4320212
loop_
_publ_author_name
'Kie-Moon Sung'
'R. H. Holm'

_publ_section_title
;
 Substitution and Oxidation Reactions of Bis(dithiolene)tungsten Complexes
 of Potential Relevance to Enzyme Sites
;
_journal_name_full 'Inorganic Chemistry'
_journal_page_first 4518
_journal_page_last 4525
_journal_paper_doi 10.1021/ic010421x
_journal_volume 40
_journal_year 2001
_chemical_formula_sum 'C27 H47 N O S4 Se W'
_chemical_formula_weight 792.71
_chemical_name_systematic
;
?
;
_space_group_IT_number 148
_symmetry_cell_setting rhombohedral
_symmetry_space_group_name_Hall '-R 3'
_symmetry_space_group_name_H-M 'R -3 :H'
_atom_sites_solution_hydrogens geom
_atom_sites_solution_primary direct
_atom_sites_solution_secondary difmap
_audit_creation_method SHELXL-97
_cell_angle_alpha 90.00
_cell_angle_beta 90.00
_cell_angle_gamma 120.00
_cell_formula_units_Z 18
_cell_length_a 39.466(2)
_cell_length_b 39.466(2)
_cell_length_c 10.4482(8)
_cell_measurement_temperature 213(2)
_cell_volume 14093.5(15)
_computing_cell_refinement 'Bruker SMART'
_computing_data_collection 'Bruker SMART'
_computing_data_reduction 'Bruker SHELXTL'
_computing_molecular_graphics 'Bruker SHELXTL'
_computing_publication_material 'Bruker SHELXTL'
_computing_structure_refinement 'SHELXL-97 (Sheldrick, 1997)'
_computing_structure_solution 'SHELXS-97 (Sheldrick, 1990)'
_diffrn_ambient_temperature 213(2)
_diffrn_measured_fraction_theta_full 0.991
_diffrn_measured_fraction_theta_max 0.991
_diffrn_measurement_device_type 'CCD area detector'
_diffrn_measurement_method 'phi and omega scans'
_diffrn_radiation_monochromator graphite
_diffrn_radiation_source 'fine-focus sealed tube'
_diffrn_radiation_type MoK\a
_diffrn_radiation_wavelength 0.71073
_diffrn_reflns_av_R_equivalents 0.1257
_diffrn_reflns_av_sigmaI/netI 0.3971
_diffrn_reflns_limit_h_max 48
_diffrn_reflns_limit_h_min -52
_diffrn_reflns_limit_k_max 52
_diffrn_reflns_limit_k_min -29
_diffrn_reflns_limit_l_max 13
_diffrn_reflns_limit_l_min -12
_diffrn_reflns_number 31824
_diffrn_reflns_theta_full 28.28
_diffrn_reflns_theta_max 28.28
_diffrn_reflns_theta_min 1.03
_exptl_absorpt_coefficient_mu 5.138
_exptl_absorpt_correction_type SADABS
_exptl_crystal_density_diffrn 1.681
_exptl_crystal_density_method 'not measured'
_exptl_crystal_F_000 7128
_exptl_crystal_size_max 0.1
_exptl_crystal_size_mid 0.1
_exptl_crystal_size_min 0.1
_refine_diff_density_max 1.559
_refine_diff_density_min -1.859
_refine_diff_density_rms 0.131
_refine_ls_extinction_method none
_refine_ls_goodness_of_fit_ref 0.125
_refine_ls_hydrogen_treatment mixed
_refine_ls_matrix_type full
_refine_ls_number_parameters 316
_refine_ls_number_reflns 7709
_refine_ls_number_restraints 0
_refine_ls_restrained_S_all 0.125
_refine_ls_R_factor_all 0.0505
_refine_ls_R_factor_gt 0.0345
_refine_ls_shift/su_max 1.194
_refine_ls_shift/su_mean 0.054
_refine_ls_structure_factor_coef Fsqd
_refine_ls_weighting_details 'calc w=1/[\s^2^(Fo^2^)+(0.5000P)^2^+0.0000P] where P=(Fo^2^+2Fc^2^)/3'
_refine_ls_weighting_scheme calc
_refine_ls_wR_factor_gt 0.0894
_refine_ls_wR_factor_ref 0.1037
_reflns_number_gt 2745
_reflns_number_total 7709
_reflns_threshold_expression >2sigma(I)
_cod_data_source_file ic010421x_3.cif
_cod_data_source_block (Et4N)[W(CO)(2-AdSe)(S2C2Me2)2]
_cod_depositor_comments
;
The following automatic conversions were performed:

'_symmetry_cell_setting' value 'Rhombohedral' changed to
'rhombohedral' according to the built-in table from CIF Core
dictionary named 'cif_core.dic' version 2.4.1 from 2010-06-29.

Automatic conversion script
Id: cif_fix_values 1646 2011-03-28 12:23:43Z adriana 
;
_cod_original_cell_volume 14093.7(16)
_cod_original_sg_symbol_H-M 'R -3'
_cod_database_code 4320212

loop_
_symmetry_equiv_pos_as_xyz
'x, y, z'
'-y, x-y, z'
'-x+y, -x, z'
'x+2/3, y+1/3, z+1/3'
'-y+2/3, x-y+1/3, z+1/3'
'-x+y+2/3, -x+1/3, z+1/3'
'x+1/3, y+2/3, z+2/3'
'-y+1/3, x-y+2/3, z+2/3'
'-x+y+1/3, -x+2/3, z+2/3'
'-x, -y, -z'
'y, -x+y, -z'
'x-y, x, -z'
'-x+2/3, -y+1/3, -z+1/3'
'y+2/3, -x+y+1/3, -z+1/3'
'x-y+2/3, x+1/3, -z+1/3'
'-x+1/3, -y+2/3, -z+2/3'
'y+1/3, -x+y+2/3, -z+2/3'
'x-y+1/3, x+2/3, -z+2/3'

loop_
_atom_site_label
_atom_site_type_symbol
_atom_site_fract_x
_atom_site_fract_y
_atom_site_fract_z
_atom_site_U_iso_or_equiv
_atom_site_adp_type
_atom_site_occupancy
_atom_site_symmetry_multiplicity
_atom_site_calc_flag
_atom_site_refinement_flags
_atom_site_disorder_assembly
_atom_site_disorder_group
W1 W 0.717753(6) 0.140578(6) 0.627803(17) 0.02497(7) Uani 1 1 d . . .
Se2 Se 0.704679(15) 0.192974(15) 0.71359(4) 0.02964(12) Uani 1 1 d . . .
S4 S 0.65189(4) 0.09964(4) 0.56161(13) 0.0343(3) Uani 1 1 d . . .
S1 S 0.78024(4) 0.15105(4) 0.57915(13) 0.0342(3) Uani 1 1 d . . .
S2 S 0.72619(4) 0.17098(4) 0.42241(11) 0.0333(3) Uani 1 1 d . . .
S3 S 0.70428(4) 0.08007(4) 0.72147(13) 0.0371(3) Uani 1 1 d . . .
O1 O 0.75492(12) 0.16095(13) 0.9041(4) 0.0491(10) Uani 1 1 d . . .
C10 C 0.68621(15) 0.21701(15) 0.5840(5) 0.0307(11) Uani 1 1 d . . .
H10A H 0.7059 0.2279 0.5160 0.037 Uiso 1 1 calc R . .
C15 C 0.68412(15) 0.25136(15) 0.6462(5) 0.0310(11) Uani 1 1 d . . .
H15A H 0.7091 0.2691 0.6876 0.037 Uiso 1 1 calc R . .
C7 C 0.63324(15) 0.05242(15) 0.6221(5) 0.0349(12) Uani 1 1 d . . .
C2 C 0.79289(15) 0.16847(15) 0.4231(5) 0.0334(11) Uani 1 1 d . . .
C14 C 0.67568(17) 0.27332(16) 0.5415(5) 0.0389(12) Uani 1 1 d . . .
H14A H 0.6748 0.2954 0.5786 0.047 Uiso 1 1 calc R . .
H14B H 0.6964 0.2832 0.4780 0.047 Uiso 1 1 calc R . .
C6 C 0.65565(17) 0.04414(15) 0.6964(5) 0.0372(12) Uani 1 1 d . . .
C1 C 0.74119(15) 0.15326(16) 0.8057(5) 0.0339(11) Uani 1 1 d . . .
C18 C 0.65106(15) 0.23585(15) 0.7457(5) 0.0330(11) Uani 1 1 d . . .
H18A H 0.6564 0.2223 0.8133 0.040 Uiso 1 1 calc R . .
H18B H 0.6497 0.2575 0.7837 0.040 Uiso 1 1 calc R . .
C13 C 0.63636(18) 0.24542(18) 0.4779(5) 0.0451(14) Uani 1 1 d . . .
H13A H 0.6310 0.2595 0.4109 0.054 Uiso 1 1 calc R . .
C16 C 0.61477(17) 0.17391(16) 0.6241(5) 0.0422(13) Uani 1 1 d . . .
H16A H 0.5899 0.1557 0.5853 0.051 Uiso 1 1 calc R . .
H16B H 0.6202 0.1602 0.6909 0.051 Uiso 1 1 calc R . .
C3 C 0.76920(15) 0.17677(16) 0.3539(5) 0.0348(12) Uani 1 1 d . . .
C11 C 0.64743(16) 0.18890(15) 0.5219(5) 0.0341(11) Uani 1 1 d . . .
H11A H 0.6487 0.1669 0.4838 0.041 Uiso 1 1 calc R . .
C19 C 0.61250(16) 0.20814(17) 0.6820(5) 0.0406(13) Uani 1 1 d . . .
H19A H 0.5915 0.1983 0.7459 0.049 Uiso 1 1 calc R . .
C17 C 0.60394(16) 0.23005(19) 0.5761(6) 0.0446(14) Uani 1 1 d . . .
H17A H 0.5791 0.2125 0.5354 0.054 Uiso 1 1 calc R . .
H17B H 0.6021 0.2516 0.6132 0.054 Uiso 1 1 calc R . .
C12 C 0.63876(18) 0.21119(18) 0.4178(5) 0.0424(14) Uani 1 1 d . . .
H12A H 0.6593 0.2210 0.3537 0.051 Uiso 1 1 calc R . .
H12B H 0.6142 0.1936 0.3760 0.051 Uiso 1 1 calc R . .
C4 C 0.83107(17) 0.17241(18) 0.3753(6) 0.0471(15) Uani 1 1 d . . .
H4A H 0.8358 0.1822 0.2891 0.071 Uiso 1 1 calc R . .
H4B H 0.8294 0.1473 0.3772 0.071 Uiso 1 1 calc R . .
H4C H 0.8522 0.1903 0.4293 0.071 Uiso 1 1 calc R . .
C9 C 0.59215(18) 0.02305(18) 0.5849(7) 0.0566(17) Uani 1 1 d . . .
H9A H 0.5850 -0.0017 0.6236 0.085 Uiso 1 1 calc R . .
H9B H 0.5905 0.0202 0.4935 0.085 Uiso 1 1 calc R . .
H9C H 0.5747 0.0318 0.6138 0.085 Uiso 1 1 calc R . .
C5 C 0.77738(19) 0.1926(2) 0.2189(5) 0.0521(16) Uani 1 1 d . . .
H5A H 0.8014 0.1947 0.1894 0.078 Uiso 1 1 calc R . .
H5B H 0.7796 0.2179 0.2175 0.078 Uiso 1 1 calc R . .
H5C H 0.7563 0.1751 0.1639 0.078 Uiso 1 1 calc R . .
C8 C 0.6433(2) 0.00442(19) 0.7543(6) 0.0590(18) Uani 1 1 d . . .
H8A H 0.6162 -0.0132 0.7356 0.089 Uiso 1 1 calc R . .
H8B H 0.6470 0.0070 0.8454 0.089 Uiso 1 1 calc R . .
H8C H 0.6589 -0.0057 0.7187 0.089 Uiso 1 1 calc R . .
C1S C 0.81899(17) 0.27478(18) 0.5472(6) 0.0492(14) Uani 1 1 d . . .
H1SA H 0.8213 0.2774 0.4548 0.059 Uiso 1 1 calc R . .
H1SB H 0.8043 0.2471 0.5668 0.059 Uiso 1 1 calc R . .
C3S C 0.85764(17) 0.29024(17) 0.7497(5) 0.0427(13) Uani 1 1 d . . .
H3SA H 0.8839 0.3004 0.7830 0.051 Uiso 1 1 calc R . .
H3SB H 0.8482 0.3074 0.7787 0.051 Uiso 1 1 calc R . .
C5S C 0.8779(2) 0.26783(19) 0.5590(5) 0.0487(15) Uani 1 1 d . . .
H5SA H 0.8602 0.2405 0.5791 0.058 Uiso 1 1 calc R . .
H5SB H 0.9019 0.2760 0.6067 0.058 Uiso 1 1 calc R . .
C4S C 0.8320(2) 0.25041(19) 0.8056(5) 0.0508(16) Uani 1 1 d . . .
H4SA H 0.8324 0.2522 0.8973 0.076 Uiso 1 1 calc R . .
H4SB H 0.8415 0.2333 0.7801 0.076 Uiso 1 1 calc R . .
H4SC H 0.8057 0.2402 0.7754 0.076 Uiso 1 1 calc R . .
C7S C 0.88418(18) 0.33413(17) 0.5630(7) 0.0514(16) Uani 1 1 d . . .
H7SA H 0.8744 0.3492 0.6069 0.062 Uiso 1 1 calc R . .
H7SB H 0.8803 0.3358 0.4720 0.062 Uiso 1 1 calc R . .
C6S C 0.8872(2) 0.2713(2) 0.4169(6) 0.066(2) Uani 1 1 d . . .
H6SA H 0.8986 0.2555 0.3960 0.098 Uiso 1 1 calc R . .
H6SB H 0.9054 0.2982 0.3963 0.098 Uiso 1 1 calc R . .
H6SC H 0.8636 0.2626 0.3687 0.098 Uiso 1 1 calc R . .
C8S C 0.92752(19) 0.3530(2) 0.5882(7) 0.0638(19) Uani 1 1 d . . .
H8SA H 0.9404 0.3797 0.5588 0.096 Uiso 1 1 calc R . .
H8SB H 0.9379 0.3389 0.5434 0.096 Uiso 1 1 calc R . .
H8SC H 0.9319 0.3526 0.6783 0.096 Uiso 1 1 calc R . .
C2S C 0.7961(2) 0.2934(2) 0.5941(8) 0.075(2) Uani 1 1 d . . .
H2SA H 0.7709 0.2810 0.5541 0.113 Uiso 1 1 calc R . .
H2SB H 0.8099 0.3208 0.5730 0.113 Uiso 1 1 calc R . .
H2SC H 0.7930 0.2904 0.6853 0.113 Uiso 1 1 calc R . .
N1S N 0.85973(12) 0.29177(12) 0.6037(4) 0.0318(9) Uani 1 1 d . . .

loop_
_atom_site_aniso_label
_atom_site_aniso_U_11
_atom_site_aniso_U_22
_atom_site_aniso_U_33
_atom_site_aniso_U_23
_atom_site_aniso_U_13
_atom_site_aniso_U_12
W1 0.02842(11) 0.03196(12) 0.01836(10) -0.00160(7) 0.00037(7) 0.01797(9)
Se2 0.0384(3) 0.0370(3) 0.0205(2) -0.00503(19) -0.00345(19) 0.0242(2)
S4 0.0336(7) 0.0330(7) 0.0336(7) -0.0016(5) -0.0031(5) 0.0148(6)
S1 0.0324(7) 0.0457(8) 0.0315(7) 0.0013(6) 0.0022(5) 0.0249(6)
S2 0.0369(7) 0.0489(8) 0.0209(6) 0.0026(5) 0.0031(5) 0.0265(6)
S3 0.0473(8) 0.0393(7) 0.0317(7) 0.0044(6) 0.0019(6) 0.0269(6)
O1 0.055(3) 0.071(3) 0.025(2) -0.0051(19) -0.0129(18) 0.034(2)
C10 0.034(3) 0.040(3) 0.023(2) -0.001(2) 0.001(2) 0.021(2)
C15 0.034(3) 0.033(3) 0.025(2) -0.004(2) -0.002(2) 0.016(2)
C7 0.034(3) 0.030(3) 0.033(3) -0.003(2) 0.008(2) 0.010(2)
C2 0.033(3) 0.035(3) 0.034(3) -0.001(2) 0.010(2) 0.017(2)
C14 0.051(3) 0.040(3) 0.031(3) 0.006(2) 0.003(2) 0.026(3)
C6 0.049(3) 0.034(3) 0.027(3) 0.002(2) 0.011(2) 0.020(3)
C1 0.035(3) 0.042(3) 0.029(3) 0.002(2) -0.003(2) 0.023(2)
C18 0.045(3) 0.041(3) 0.022(2) 0.000(2) 0.004(2) 0.029(3)
C13 0.056(4) 0.059(4) 0.029(3) 0.006(3) -0.006(3) 0.035(3)
C16 0.039(3) 0.041(3) 0.037(3) 0.005(2) -0.005(2) 0.012(3)
C3 0.036(3) 0.041(3) 0.026(3) -0.002(2) 0.009(2) 0.018(2)
C11 0.041(3) 0.036(3) 0.029(3) -0.007(2) -0.007(2) 0.023(2)
C19 0.037(3) 0.050(3) 0.036(3) 0.004(3) 0.009(2) 0.022(3)
C17 0.038(3) 0.062(4) 0.043(3) -0.003(3) -0.008(3) 0.032(3)
C12 0.053(4) 0.055(4) 0.023(3) -0.003(2) -0.008(2) 0.030(3)
C4 0.043(3) 0.046(3) 0.054(4) -0.001(3) 0.016(3) 0.023(3)
C9 0.045(4) 0.042(3) 0.062(4) -0.001(3) 0.007(3) 0.007(3)
C5 0.056(4) 0.069(4) 0.030(3) 0.011(3) 0.011(3) 0.030(3)
C8 0.071(5) 0.046(4) 0.056(4) 0.019(3) 0.014(3) 0.026(3)
C1S 0.045(3) 0.050(3) 0.042(3) 0.001(3) -0.015(3) 0.016(3)
C3S 0.046(3) 0.050(3) 0.032(3) -0.009(3) -0.008(2) 0.024(3)
C5S 0.067(4) 0.055(4) 0.038(3) -0.005(3) 0.002(3) 0.041(3)
C4S 0.070(4) 0.058(4) 0.028(3) 0.003(3) 0.003(3) 0.035(4)
C7S 0.055(4) 0.038(3) 0.055(4) 0.006(3) 0.000(3) 0.019(3)
C6S 0.098(6) 0.058(4) 0.038(4) -0.005(3) 0.014(4) 0.038(4)
C8S 0.048(4) 0.058(4) 0.066(5) -0.010(4) 0.007(3) 0.012(3)
C2S 0.046(4) 0.080(5) 0.106(7) 0.016(5) -0.011(4) 0.035(4)
N1S 0.036(2) 0.031(2) 0.029(2) -0.0031(18) -0.0069(18) 0.0161(19)

loop_
_atom_type_symbol
_atom_type_description
_atom_type_scat_dispersion_real
_atom_type_scat_dispersion_imag
_atom_type_scat_source
C C 0.0033 0.0016 'International Tables Vol C Tables 4.2.6.8 and 6.1.1.4'
H H 0.0000 0.0000 'International Tables Vol C Tables 4.2.6.8 and 6.1.1.4'
N N 0.0061 0.0033 'International Tables Vol C Tables 4.2.6.8 and 6.1.1.4'
O O 0.0106 0.0060 'International Tables Vol C Tables 4.2.6.8 and 6.1.1.4'
S S 0.1246 0.1234 'International Tables Vol C Tables 4.2.6.8 and 6.1.1.4'
Se Se -0.0929 2.2259 'International Tables Vol C Tables 4.2.6.8 and 6.1.1.4'
W W -0.8490 6.8722 'International Tables Vol C Tables 4.2.6.8 and 6.1.1.4'

loop_
_geom_angle_atom_site_label_1
_geom_angle_atom_site_label_2
_geom_angle_atom_site_label_3
_geom_angle
_geom_angle_site_symmetry_1
_geom_angle_site_symmetry_3
_geom_angle_publ_flag
C1 W1 S1 81.09(15) . . ?
C1 W1 S4 130.14(15) . . ?
S1 W1 S4 138.92(5) . . ?
C1 W1 S3 73.49(15) . . ?
S1 W1 S3 87.35(5) . . ?
S4 W1 S3 79.51(5) . . ?
C1 W1 S2 139.97(16) . . ?
S1 W1 S2 81.20(4) . . ?
S4 W1 S2 84.88(5) . . ?
S3 W1 S2 140.76(5) . . ?
C1 W1 Se2 74.19(15) . . ?
S1 W1 Se2 123.97(4) . . ?
S4 W1 Se2 93.33(4) . . ?
S3 W1 Se2 129.70(4) . . ?
S2 W1 Se2 86.69(3) . . ?
C10 Se2 W1 114.92(14) . . ?
C7 S4 W1 110.79(19) . . ?
C2 S1 W1 109.96(18) . . ?
C3 S2 W1 108.34(19) . . ?
C6 S3 W1 110.90(19) . . ?
C11 C10 C15 110.2(4) . . ?
C11 C10 Se2 114.8(3) . . ?
C15 C10 Se2 109.0(3) . . ?
C14 C15 C18 109.1(4) . . ?
C14 C15 C10 108.6(4) . . ?
C18 C15 C10 110.1(4) . . ?
C6 C7 C9 123.7(5) . . ?
C6 C7 S4 119.7(4) . . ?
C9 C7 S4 116.6(4) . . ?
C3 C2 C4 124.9(5) . . ?
C3 C2 S1 120.1(4) . . ?
C4 C2 S1 115.0(4) . . ?
C13 C14 C15 109.4(4) . . ?
C7 C6 C8 125.2(5) . . ?
C7 C6 S3 118.9(4) . . ?
C8 C6 S3 115.8(5) . . ?
O1 C1 W1 178.6(6) . . ?
C19 C18 C15 109.7(4) . . ?
C17 C13 C12 109.7(5) . . ?
C17 C13 C14 110.1(5) . . ?
C12 C13 C14 108.9(5) . . ?
C19 C16 C11 110.0(4) . . ?
C2 C3 C5 124.9(5) . . ?
C2 C3 S2 119.7(4) . . ?
C5 C3 S2 115.5(4) . . ?
C10 C11 C16 109.2(4) . . ?
C10 C11 C12 108.4(4) . . ?
C16 C11 C12 109.0(5) . . ?
C16 C19 C18 109.4(4) . . ?
C16 C19 C17 109.8(5) . . ?
C18 C19 C17 109.5(5) . . ?
C13 C17 C19 109.5(4) . . ?
C13 C12 C11 110.0(4) . . ?
C2S C1S N1S 114.8(5) . . ?
C4S C3S N1S 115.2(5) . . ?
N1S C5S C6S 114.3(5) . . ?
N1S C7S C8S 115.9(5) . . ?
C5S N1S C7S 111.2(5) . . ?
C5S N1S C3S 108.4(4) . . ?
C7S N1S C3S 108.4(4) . . ?
C5S N1S C1S 109.4(4) . . ?
C7S N1S C1S 109.1(4) . . ?
C3S N1S C1S 110.3(4) . . ?

loop_
_geom_bond_atom_site_label_1
_geom_bond_atom_site_label_2
_geom_bond_distance
_geom_bond_site_symmetry_2
_geom_bond_publ_flag
W1 C1 2.024(5) . ?
W1 S1 2.3432(13) . ?
W1 S4 2.3760(13) . ?
W1 S3 2.3818(13) . ?
W1 S2 2.3991(12) . ?
W1 Se2 2.5323(5) . ?
Se2 C10 1.989(5) . ?
S4 C7 1.744(5) . ?
S1 C2 1.742(5) . ?
S2 C3 1.749(5) . ?
S3 C6 1.744(6) . ?
O1 C1 1.131(6) . ?
C10 C11 1.515(7) . ?
C10 C15 1.542(7) . ?
C15 C14 1.532(7) . ?
C15 C18 1.536(7) . ?
C7 C6 1.335(8) . ?
C7 C9 1.498(8) . ?
C2 C3 1.346(7) . ?
C2 C4 1.520(7) . ?
C14 C13 1.534(8) . ?
C6 C8 1.515(8) . ?
C18 C19 1.513(8) . ?
C13 C17 1.511(8) . ?
C13 C12 1.535(8) . ?
C16 C19 1.523(8) . ?
C16 C11 1.545(8) . ?
C3 C5 1.510(7) . ?
C11 C12 1.541(7) . ?
C19 C17 1.542(8) . ?
C1S C2S 1.504(9) . ?
C1S N1S 1.518(7) . ?
C3S C4S 1.499(8) . ?
C3S N1S 1.527(7) . ?
C5S N1S 1.518(7) . ?
C5S C6S 1.519(8) . ?
C7S N1S 1.514(7) . ?
C7S C8S 1.508(9) . ?
